data_1541806
loop_
_publ_author_name
'Anokhina, E.V.'
'Day, C.S.'
'Meyer, H.J.'
'Kim, H.'
'Stroebele, M.'
'Kauzlarich, S.M.'
'Lachgar, A.'
'Whangbo Myunghwan'

_publ_section_title
;
 Preparation ,structure and properties of a series of anisotropic
 oxychloride cluster compounds Ax Nb6 Cl12 O2 (A = K, Rb, Cs or In)
;
_journal_name_full 'Journal of Alloys Compd.'
_journal_page_first 218
_journal_page_last 228
_journal_volume 338
_journal_year 2002
_chemical_formula_sum 'Cl12 Cs0.94 Nb6 O2'
_chemical_name_systematic 'Cs0.94 (Nb6 O2 Cl12)'
_space_group_IT_number 14
_symmetry_space_group_name_Hall '-P 2yn'
_symmetry_space_group_name_H-M 'P 1 21/n 1'
_cell_angle_alpha 90
_cell_angle_beta 101.634
_cell_angle_gamma 90
_cell_formula_units_Z 2
_cell_length_a 6.7978
_cell_length_b 11.6895
_cell_length_c 12.6262
_cell_volume 982.702
_citation_journal_id_ASTM JALCEU
_cod_data_source_file Anokhina_JALCEU_2002_369.cif
_cod_data_source_block Cl12Cs0.94Nb6O2
_cod_original_cell_volume 982.7019
_cod_original_sg_symbol_Hall '-P 2ybc (x-z,y,z)'
_cod_database_code 1541806

loop_
_symmetry_equiv_pos_as_xyz
x,y,z
-x+1/2,y+1/2,-z+1/2
-x,-y,-z
x-1/2,-y-1/2,z-1/2

loop_
_atom_site_label
_atom_site_type_symbol
_atom_site_fract_x
_atom_site_fract_y
_atom_site_fract_z
_atom_site_occupancy
_atom_site_U_iso_or_equiv
O1 O-2 0.4165 0.0784 0.0435 1 0.0
Cl2 Cl-1 0.25271 0.05571 0.25845 1 0.0
Cl3 Cl-1 0.12572 0.2673 -0.07954 1 0.0
Cl1 Cl-1 0.38469 0.30397 0.16864 1 0.0
Nb2 Nb+2 0.26936 -0.05569 -0.03094 1 0.0
Nb1 Nb+2 0.16302 0.13697 0.07673 1 0.0
Cl5 Cl-1 -0.12989 0.23566 0.12919 1 0.0
Cs1 Cs+1 -0.4587 0.4795 -0.0037 0.469 0.0
Cl4 Cl-1 0.36459 -0.18455 0.12293 1 0.0
Nb3 Nb+2 0.05459 -0.09047 0.14537 1 0.0
Cl6 Cl-1 0.23996 0.02333 -0.21308 1 0.0
